data_4076911
loop_
_publ_author_name
'Ueno, Keiji'
'Yamaguchi, Takeshi'
'Uchiyama, Kei'
'Ogino, Hiroshi'

_publ_section_title
;
 Synthesis and Structure of
 (OC)5W(\h1-GaH3&#x00B7;(quinuclidine)):&#x00A0; The First
 Gallane-Coordinated Transition-Metal Complex
;
_journal_issue 12
_journal_name_full Organometallics
_journal_page_first 2347
_journal_paper_doi 10.1021/om020288w
_journal_volume 21
_journal_year 2002
_chemical_formula_sum 'C12 H16 Ga N O5 W'
_chemical_formula_weight 507.83
_chemical_name_systematic
;
 ?
;
_space_group_IT_number 2
_symmetry_cell_setting triclinic
_symmetry_space_group_name_Hall '-P 1'
_symmetry_space_group_name_H-M 'P -1'
_atom_sites_solution_hydrogens geom
_atom_sites_solution_primary heavy
_atom_sites_solution_secondary difmap
_audit_creation_method SHELXL-97
_cell_angle_alpha 79.185(3)
_cell_angle_beta 84.411(5)
_cell_angle_gamma 74.069(4)
_cell_formula_units_Z 2
_cell_length_a 6.9682(6)
_cell_length_b 10.4874(8)
_cell_length_c 11.6480(12)
_cell_measurement_reflns_used 4824
_cell_measurement_temperature 150(2)
_cell_measurement_theta_max 27.45
_cell_measurement_theta_min 2.93
_cell_volume 803.04(13)
_computing_cell_refinement PROCESS-AUTO
_computing_data_collection PROCESS-AUTO
_computing_data_reduction 'teXsan Ver. 1.10'
_computing_molecular_graphics ORTEP
_computing_structure_refinement 'SHELXL-97 (Sheldrick, 1997)'
_computing_structure_solution 'SHELXS-97 (Sheldrick, 1997)'
_diffrn_ambient_temperature 150(2)
_diffrn_detector_area_resol_mean 10
_diffrn_measured_fraction_theta_full 0.982
_diffrn_measured_fraction_theta_max 0.982
_diffrn_measurement_device_type 'Rigaku RAXIS-RAPID Imaging Plate'
_diffrn_measurement_method \w
_diffrn_radiation_monochromator graphite
_diffrn_radiation_source 'rotating-anode X-ray tube'
_diffrn_radiation_type MoK\a
_diffrn_radiation_wavelength 0.71073
_diffrn_reflns_av_R_equivalents 0.0334
_diffrn_reflns_av_sigmaI/netI 0.0238
_diffrn_reflns_limit_h_max 9
_diffrn_reflns_limit_h_min -8
_diffrn_reflns_limit_k_max 11
_diffrn_reflns_limit_k_min -13
_diffrn_reflns_limit_l_max 15
_diffrn_reflns_limit_l_min -15
_diffrn_reflns_number 7321
_diffrn_reflns_theta_full 27.48
_diffrn_reflns_theta_max 27.48
_diffrn_reflns_theta_min 1.78
_exptl_absorpt_coefficient_mu 8.849
_exptl_absorpt_correction_T_max 0.13908
_exptl_absorpt_correction_T_min 0.06306
_exptl_absorpt_correction_type multi-scan
_exptl_absorpt_process_details 'abscor (Higashi, 1995)'
_exptl_crystal_colour orange
_exptl_crystal_density_diffrn 2.100
_exptl_crystal_density_method 'not measured'
_exptl_crystal_description block
_exptl_crystal_F_000 480
_exptl_crystal_size_max 0.15
_exptl_crystal_size_mid 0.15
_exptl_crystal_size_min 0.1
_refine_diff_density_max 1.248
_refine_diff_density_min -2.214
_refine_diff_density_rms 0.202
_refine_ls_extinction_method none
_refine_ls_goodness_of_fit_ref 1.149
_refine_ls_hydrogen_treatment mixed
_refine_ls_matrix_type full
_refine_ls_number_parameters 245
_refine_ls_number_reflns 3615
_refine_ls_number_restraints 0
_refine_ls_restrained_S_all 1.149
_refine_ls_R_factor_all 0.0288
_refine_ls_R_factor_gt 0.0276
_refine_ls_shift/su_max 0.002
_refine_ls_shift/su_mean 0.000
_refine_ls_structure_factor_coef Fsqd
_refine_ls_weighting_details 'calc w=1/[\s^2^(Fo^2^)+(0.0393P)^2^+2.3617P] where P=(Fo^2^+2Fc^2^)/3'
_refine_ls_weighting_scheme calc
_refine_ls_wR_factor_gt 0.0702
_refine_ls_wR_factor_ref 0.0719
_reflns_number_gt 3548
_reflns_number_total 3615
_reflns_threshold_expression >2sigma(I)
_cod_data_source_file om020288w.cif
_cod_data_source_block 2
_cod_original_cell_volume 803.04(12)
_cod_original_sg_symbol_H-M 'P -1     '
_cod_database_code 4076911

loop_
_symmetry_equiv_pos_as_xyz
'x, y, z'
'-x, -y, -z'

loop_
_atom_site_label
_atom_site_type_symbol
_atom_site_fract_x
_atom_site_fract_y
_atom_site_fract_z
_atom_site_U_iso_or_equiv
_atom_site_adp_type
_atom_site_occupancy
_atom_site_symmetry_multiplicity
_atom_site_calc_flag
W W 0.60621(2) 0.746350(15) 0.795714(13) 0.01775(7) Uani 1 1 d
Ga Ga 0.58780(7) 0.52518(5) 0.66773(4) 0.02068(11) Uani 1 1 d
O1 O 0.5276(6) 1.0335(4) 0.8659(4) 0.0359(8) Uani 1 1 d
O2 O 0.8053(7) 0.6257(5) 1.0430(4) 0.0430(10) Uani 1 1 d
O3 O 0.3985(6) 0.8893(4) 0.5565(3) 0.0308(7) Uani 1 1 d
O4 O 0.1784(6) 0.7226(6) 0.9051(4) 0.0521(13) Uani 1 1 d
O5 O 1.0237(6) 0.7567(4) 0.6595(4) 0.0391(9) Uani 1 1 d
N N 0.8035(5) 0.3437(3) 0.6979(3) 0.0173(6) Uani 1 1 d
C1 C 0.5562(7) 0.9290(5) 0.8387(4) 0.0246(9) Uani 1 1 d
C2 C 0.7371(7) 0.6651(5) 0.9545(4) 0.0247(9) Uani 1 1 d
C3 C 0.4733(7) 0.8362(4) 0.6413(4) 0.0207(8) Uani 1 1 d
C4 C 0.3314(8) 0.7299(6) 0.8681(4) 0.0304(10) Uani 1 1 d
C5 C 0.8772(7) 0.7532(4) 0.7102(4) 0.0248(9) Uani 1 1 d
C6 C 1.0076(7) 0.3622(5) 0.6655(6) 0.0333(11) Uani 1 1 d
C7 C 0.7641(8) 0.2527(5) 0.6232(5) 0.0290(10) Uani 1 1 d
C8 C 0.7975(8) 0.2798(5) 0.8233(4) 0.0291(10) Uani 1 1 d
C9 C 1.1681(7) 0.2272(5) 0.6809(5) 0.0330(11) Uani 1 1 d
C10 C 0.9157(9) 0.1134(5) 0.6437(5) 0.0303(10) Uani 1 1 d
C11 C 0.9585(7) 0.1449(5) 0.8456(4) 0.0253(9) Uani 1 1 d
C12 C 1.0676(8) 0.1152(5) 0.7300(4) 0.0288(10) Uani 1 1 d
H1 H 0.660(9) 0.574(6) 0.775(5) 0.028(14) Uiso 1 1 d
H2 H 0.408(11) 0.480(7) 0.701(6) 0.05(2) Uiso 1 1 d
H3 H 0.656(10) 0.581(7) 0.545(6) 0.044(18) Uiso 1 1 d
H4 H 1.022(12) 0.409(8) 0.582(7) 0.06(2) Uiso 1 1 d
H5 H 1.043(12) 0.419(8) 0.708(7) 0.06(2) Uiso 1 1 d
H6 H 0.759(10) 0.287(7) 0.552(6) 0.034(16) Uiso 1 1 d
H7 H 0.649(11) 0.242(7) 0.640(6) 0.042(18) Uiso 1 1 d
H8 H 0.669(8) 0.262(5) 0.846(4) 0.015(12) Uiso 1 1 d
H9 H 0.841(8) 0.340(6) 0.862(5) 0.021(13) Uiso 1 1 d
H10 H 1.228(9) 0.210(6) 0.606(6) 0.029(15) Uiso 1 1 d
H11 H 1.267(11) 0.228(7) 0.733(6) 0.043(18) Uiso 1 1 d
H12 H 0.984(9) 0.084(6) 0.576(6) 0.034(16) Uiso 1 1 d
H13 H 0.861(12) 0.045(8) 0.667(7) 0.06(2) Uiso 1 1 d
H14 H 0.887(8) 0.082(6) 0.868(5) 0.020(13) Uiso 1 1 d
H15 H 1.054(10) 0.147(6) 0.897(6) 0.033(16) Uiso 1 1 d
H16 H 1.144(9) 0.054(6) 0.739(5) 0.020(14) Uiso 1 1 d

loop_
_atom_site_aniso_label
_atom_site_aniso_U_11
_atom_site_aniso_U_22
_atom_site_aniso_U_33
_atom_site_aniso_U_23
_atom_site_aniso_U_13
_atom_site_aniso_U_12
W 0.01896(10) 0.01746(10) 0.01741(10) -0.00533(6) -0.00195(6) -0.00380(7)
Ga 0.0228(2) 0.0176(2) 0.0210(2) -0.00599(17) -0.00535(18) -0.00085(17)
O1 0.047(2) 0.0232(17) 0.041(2) -0.0146(15) -0.0081(17) -0.0056(15)
O2 0.047(2) 0.057(3) 0.0269(19) 0.0023(18) -0.0150(17) -0.017(2)
O3 0.039(2) 0.0263(17) 0.0255(17) -0.0023(14) -0.0079(14) -0.0059(15)
O4 0.034(2) 0.105(4) 0.0254(19) -0.008(2) 0.0049(16) -0.035(2)
O5 0.0285(19) 0.050(2) 0.036(2) -0.0067(17) 0.0059(16) -0.0089(17)
N 0.0207(16) 0.0170(16) 0.0138(15) -0.0034(12) -0.0009(12) -0.0039(13)
C1 0.023(2) 0.027(2) 0.025(2) -0.0069(17) -0.0030(16) -0.0055(17)
C2 0.028(2) 0.026(2) 0.021(2) -0.0030(17) -0.0030(17) -0.0075(18)
C3 0.025(2) 0.0164(18) 0.020(2) -0.0047(15) -0.0014(16) -0.0035(15)
C4 0.029(2) 0.046(3) 0.017(2) -0.0030(19) -0.0023(17) -0.013(2)
C5 0.022(2) 0.026(2) 0.023(2) -0.0040(18) 0.0000(17) -0.0013(18)
C6 0.020(2) 0.025(2) 0.051(3) 0.004(2) -0.001(2) -0.0072(18)
C7 0.031(3) 0.027(2) 0.031(3) -0.015(2) -0.011(2) -0.0013(19)
C8 0.042(3) 0.021(2) 0.018(2) 0.0011(17) 0.0025(19) -0.0012(19)
C9 0.021(2) 0.026(2) 0.044(3) -0.001(2) 0.004(2) 0.0022(18)
C10 0.043(3) 0.019(2) 0.028(2) -0.0089(18) -0.004(2) -0.002(2)
C11 0.032(2) 0.020(2) 0.023(2) -0.0014(16) -0.0035(18) -0.0060(18)
C12 0.032(2) 0.016(2) 0.032(3) -0.0052(18) -0.005(2) 0.0063(19)

loop_
_atom_type_symbol
_atom_type_description
_atom_type_scat_dispersion_real
_atom_type_scat_dispersion_imag
_atom_type_scat_source
C C 0.0033 0.0016 'International Tables Vol C Tables 4.2.6.8 and 6.1.1.4'
H H 0.0000 0.0000 'International Tables Vol C Tables 4.2.6.8 and 6.1.1.4'
W W -0.8490 6.8722 'International Tables Vol C Tables 4.2.6.8 and 6.1.1.4'
Ga Ga 0.2307 1.6083 'International Tables Vol C Tables 4.2.6.8 and 6.1.1.4'
O O 0.0106 0.0060 'International Tables Vol C Tables 4.2.6.8 and 6.1.1.4'
N N 0.0061 0.0033 'International Tables Vol C Tables 4.2.6.8 and 6.1.1.4'

loop_
_geom_angle_atom_site_label_1
_geom_angle_atom_site_label_2
_geom_angle_atom_site_label_3
_geom_angle
C1 W C3 88.50(18)
C1 W C4 90.9(2)
C3 W C4 88.50(18)
C1 W C5 93.58(18)
C3 W C5 88.12(17)
C4 W C5 174.29(18)
C1 W C2 88.56(19)
C3 W C2 177.05(16)
C4 W C2 91.37(19)
C5 W C2 92.25(18)
C1 W Ga 160.69(13)
C3 W Ga 72.60(12)
C4 W Ga 84.80(15)
C5 W Ga 89.80(13)
C2 W Ga 110.32(13)
N Ga W 118.30(10)
C8 N C6 108.4(4)
C8 N C7 109.5(4)
C6 N C7 108.5(4)
C8 N Ga 111.3(3)
C6 N Ga 111.2(3)
C7 N Ga 108.0(3)
O1 C1 W 178.6(4)
O2 C2 W 177.1(5)
O3 C3 W 178.2(4)
O4 C4 W 178.2(5)
O5 C5 W 177.5(4)
N C6 C9 111.7(4)
N C7 C10 111.1(4)
N C8 C11 111.2(4)
C12 C9 C6 108.8(4)
C12 C10 C7 108.8(4)
C12 C11 C8 109.1(4)
C11 C12 C9 108.2(4)
C11 C12 C10 109.2(4)
C9 C12 C10 109.1(4)

loop_
_geom_bond_atom_site_label_1
_geom_bond_atom_site_label_2
_geom_bond_distance
W C1 2.000(5)
W C3 2.047(4)
W C4 2.054(5)
W C5 2.060(4)
W C2 2.071(5)
W Ga 3.0194(5)
Ga N 2.070(3)
O1 C1 1.157(6)
O2 C2 1.134(6)
O3 C3 1.136(6)
O4 C4 1.128(7)
O5 C5 1.135(6)
N C8 1.490(5)
N C6 1.491(6)
N C7 1.498(6)
C6 C9 1.536(7)
C7 C10 1.542(7)
C8 C11 1.541(6)
C9 C12 1.523(7)
C10 C12 1.535(7)
C11 C12 1.522(7)
